data_7049940
loop_
_publ_author_name
'Yao, Tu'
'Xu, Pengfei'
'Xu, Xin'

_publ_section_title
;
 Scandium complexes containing \b-diketiminato ligands with pendant
 phosphanyl groups: competition between Sc/\g-C [4 + 2] cycloaddition and
 Sc/P frustrated Lewis pair reactions.
;
_journal_issue 22
_journal_name_full 'Dalton transactions (Cambridge, England : 2003)'
_journal_page_first 7743
_journal_page_last 7754
_journal_paper_doi 10.1039/c9dt01035a
_journal_volume 48
_journal_year 2019
_chemical_formula_sum 'C181 H147 B2 F40 N4 O6 P2 Sc2'
_chemical_formula_weight 3407.51
_space_group_crystal_system monoclinic
_space_group_IT_number 14
_space_group_name_Hall '-P 2yn'
_space_group_name_H-M_alt 'P 1 21/n 1'
_symmetry_space_group_name_Hall '-P 2yn'
_symmetry_space_group_name_H-M 'P 1 21/n 1'
_atom_sites_solution_hydrogens geom
_audit_creation_method SHELXL-2013
_audit_update_record
;
2019-03-07 deposited with the CCDC.    2019-05-01 downloaded from the CCDC.
;
_cell_angle_alpha 90
_cell_angle_beta 97.834(8)
_cell_angle_gamma 90
_cell_formula_units_Z 2
_cell_length_a 17.6536(13)
_cell_length_b 21.5307(15)
_cell_length_c 22.7521(16)
_cell_measurement_reflns_used 7784
_cell_measurement_temperature 293(2)
_cell_measurement_theta_max 24.4100
_cell_measurement_theta_min 3.0340
_cell_volume 8567.2(11)
_computing_structure_refinement 'SHELXL-2013 (Sheldrick, 2013)'
_diffrn_ambient_temperature 293(2)
_diffrn_detector_area_resol_mean 10.4471
_diffrn_measured_fraction_theta_full 0.969
_diffrn_measured_fraction_theta_max 0.998
_diffrn_measurement_device_type 'Xcalibur, Atlas, Gemini'
_diffrn_radiation_type MoK\a
_diffrn_radiation_wavelength 0.71073
_diffrn_reflns_av_R_equivalents 0.1083
_diffrn_reflns_av_unetI/netI 0.1150
_diffrn_reflns_Laue_measured_fraction_full 0.969
_diffrn_reflns_Laue_measured_fraction_max 0.998
_diffrn_reflns_limit_h_max 20
_diffrn_reflns_limit_h_min -20
_diffrn_reflns_limit_k_max 25
_diffrn_reflns_limit_k_min -20
_diffrn_reflns_limit_l_max 27
_diffrn_reflns_limit_l_min -27
_diffrn_reflns_number 51374
_diffrn_reflns_point_group_measured_fraction_full 0.969
_diffrn_reflns_point_group_measured_fraction_max 0.998
_diffrn_reflns_theta_full 25.242
_diffrn_reflns_theta_max 24.999
_diffrn_reflns_theta_min 3.068
_diffrn_source 'Enhance (Mo) X-ray Source'
_exptl_absorpt_coefficient_mu 0.197
_exptl_absorpt_correction_T_max 1.00000
_exptl_absorpt_correction_T_min 0.24200
_exptl_absorpt_correction_type multi-scan
_exptl_absorpt_process_details
;
CrysAlisPro, Agilent Technologies,
Version 1.171.36.32 (release 02-08-2013 CrysAlis171 .NET)
(compiled Aug  2 2013,16:46:58)
Empirical absorption correction using spherical harmonics,
 implemented in SCALE3 ABSPACK scaling algorithm.
;
_exptl_crystal_colour colorless
_exptl_crystal_density_diffrn 1.321
_exptl_crystal_description bolck
_exptl_crystal_F_000 3502
_exptl_crystal_size_max 0.3
_exptl_crystal_size_mid 0.25
_exptl_crystal_size_min 0.2
_refine_diff_density_max 1.142
_refine_diff_density_min -1.066
_refine_diff_density_rms 0.096
_refine_ls_extinction_method none
_refine_ls_goodness_of_fit_ref 1.035
_refine_ls_hydrogen_treatment constr
_refine_ls_matrix_type full
_refine_ls_number_parameters 1037
_refine_ls_number_reflns 15073
_refine_ls_number_restraints 2
_refine_ls_restrained_S_all 1.035
_refine_ls_R_factor_all 0.1620
_refine_ls_R_factor_gt 0.0980
_refine_ls_shift/su_max 0.003
_refine_ls_shift/su_mean 0.000
_refine_ls_structure_factor_coef Fsqd
_refine_ls_weighting_details
;
 w=1/[\s^2^(Fo^2^)+(0.1492P)^2^+8.4611P]
 where P=(Fo^2^+2Fc^2^)/3
;
_refine_ls_weighting_scheme calc
_refine_ls_wR_factor_gt 0.2522
_refine_ls_wR_factor_ref 0.3062
_reflns_Friedel_coverage 0.000
_reflns_number_gt 8268
_reflns_number_total 15073
_reflns_threshold_expression 'I > 2\s(I)'
_cod_data_source_file c9dt01035a2.cif
_cod_data_source_block g190109i
_cod_depositor_comments 'Adding full bibliography for 7049936--7049940.cif.'
_cod_database_code 7049940
_shelx_space_group_comment
;
The symmetry employed for this shelxl refinement is uniquely defined
by the following loop, which should always be used as a source of
symmetry information in preference to the above space-group names.
They are only intended as comments.
;
_shelxl_version_number 2013-2

loop_
_space_group_symop_operation_xyz
'x, y, z'
'-x+1/2, y+1/2, -z+1/2'
'-x, -y, -z'
'x-1/2, -y-1/2, z-1/2'

loop_
_atom_site_label
_atom_site_type_symbol
_atom_site_fract_x
_atom_site_fract_y
_atom_site_fract_z
_atom_site_U_iso_or_equiv
_atom_site_adp_type
_atom_site_occupancy
_atom_site_site_symmetry_order
_atom_site_calc_flag
_atom_site_refinement_flags_posn
_atom_site_refinement_flags_adp
_atom_site_refinement_flags_occupancy
_atom_site_disorder_assembly
_atom_site_disorder_group
P1 P 0.05560(8) 0.77291(6) 0.63389(6) 0.0367(4) Uani 1 1 d . . . . .
Sc1 Sc 0.18770(5) 0.61315(4) 0.51766(4) 0.0330(3) Uani 1 1 d . . . . .
N1 N 0.2508(2) 0.6545(2) 0.45659(19) 0.0382(10) Uani 1 1 d . . . . .
N2 N 0.0897(2) 0.64702(19) 0.46238(18) 0.0337(10) Uani 1 1 d . . . . .
O1 O 0.1808(2) 0.52468(16) 0.52580(16) 0.0390(9) Uani 1 1 d . . . . .
O2 O 0.2068(2) 0.66359(17) 0.58839(16) 0.0427(9) Uani 1 1 d . . . . .
O3 O 0.3089(2) 0.7200(2) 0.62672(19) 0.0563(11) Uani 1 1 d . . . . .
B1 B 0.1541(4) 0.6421(3) 0.9090(3) 0.0381(14) Uani 1 1 d . . . . .
F1 F 0.29429(18) 0.67734(15) 0.98095(13) 0.0513(8) Uani 1 1 d . . . . .
F2 F 0.4310(2) 0.69581(17) 0.94809(17) 0.0685(11) Uani 1 1 d . . . . .
F3 F 0.4541(2) 0.6748(2) 0.8339(2) 0.0824(12) Uani 1 1 d . . . . .
F4 F 0.3357(2) 0.63562(19) 0.75318(15) 0.0698(11) Uani 1 1 d . . . . .
F5 F 0.19868(19) 0.62003(16) 0.78361(14) 0.0549(9) Uani 1 1 d . . . . .
F6 F 0.2750(2) 0.55058(15) 0.97005(16) 0.0606(10) Uani 1 1 d . . . . .
F7 F 0.2573(3) 0.4775(2) 1.0599(2) 0.0957(15) Uani 1 1 d . . . . .
F8 F 0.1248(3) 0.4776(2) 1.1086(2) 0.1115(18) Uani 1 1 d . . . . .
F9 F 0.0095(3) 0.5546(2) 1.0628(2) 0.0912(14) Uani 1 1 d . . . . .
F10 F 0.0268(2) 0.62966(17) 0.97321(16) 0.0618(10) Uani 1 1 d . . . . .
F11 F 0.15339(19) 0.70979(15) 1.02880(13) 0.0526(9) Uani 1 1 d . . . . .
F12 F 0.1374(2) 0.82997(16) 1.04280(16) 0.0638(10) Uani 1 1 d . . . . .
F13 F 0.1136(2) 0.90781(16) 0.9479(2) 0.0788(12) Uani 1 1 d . . . . .
F14 F 0.1073(2) 0.85997(17) 0.83636(18) 0.0759(11) Uani 1 1 d . . . . .
F15 F 0.1268(2) 0.73868(16) 0.82091(13) 0.0589(9) Uani 1 1 d . . . . .
F16 F 0.1643(2) 0.52131(15) 0.85944(17) 0.0595(9) Uani 1 1 d . . . . .
F17 F 0.0560(2) 0.45651(17) 0.7920(2) 0.0807(13) Uani 1 1 d . . . . .
F18 F -0.0830(2) 0.50897(19) 0.75593(18) 0.0794(12) Uani 1 1 d . . . . .
F19 F -0.1108(2) 0.62587(18) 0.78947(17) 0.0686(11) Uani 1 1 d . . . . .
F20 F -0.00614(19) 0.69115(15) 0.85648(16) 0.0587(9) Uani 1 1 d . . . . .
C1 C 0.2879(4) 0.6539(3) 0.3562(3) 0.0587(17) Uani 1 1 d . . . . .
H1A H 0.3337 0.6717 0.3772 0.088 Uiso 1 1 calc R U . . .
H1B H 0.2683 0.6806 0.3239 0.088 Uiso 1 1 calc R U . . .
H1C H 0.2994 0.6139 0.3410 0.088 Uiso 1 1 calc R U . . .
C2 C 0.2287(3) 0.6468(2) 0.3981(2) 0.0416(13) Uani 1 1 d . . . . .
C3 C 0.1529(3) 0.6326(2) 0.3746(2) 0.0386(13) Uani 1 1 d . . . . .
C4 C 0.0869(3) 0.6401(2) 0.4038(2) 0.0397(13) Uani 1 1 d . . . . .
C5 C 0.0099(3) 0.6416(3) 0.3651(3) 0.0584(17) Uani 1 1 d . . . . .
H5A H -0.0220 0.6091 0.3770 0.088 Uiso 1 1 calc R U . . .
H5B H 0.0170 0.6357 0.3244 0.088 Uiso 1 1 calc R U . . .
H5C H -0.0141 0.6811 0.3694 0.088 Uiso 1 1 calc R U . . .
C6 C 0.3189(3) 0.6886(3) 0.4774(3) 0.0443(14) Uani 1 1 d . . . . .
C7 C 0.3816(3) 0.6583(3) 0.5100(3) 0.0497(15) Uani 1 1 d . . . . .
C8 C 0.4453(4) 0.6940(4) 0.5310(4) 0.074(2) Uani 1 1 d . . . . .
H8 H 0.4874 0.6752 0.5531 0.089 Uiso 1 1 calc R U . . .
C9 C 0.4467(4) 0.7569(4) 0.5195(4) 0.086(3) Uani 1 1 d . . . . .
H9 H 0.4899 0.7800 0.5334 0.103 Uiso 1 1 calc R U . . .
C10 C 0.3860(4) 0.7850(3) 0.4884(4) 0.077(2) Uani 1 1 d . . . . .
H10 H 0.3879 0.8275 0.4814 0.092 Uiso 1 1 calc R U . . .
C11 C 0.3204(3) 0.7523(3) 0.4664(3) 0.0537(16) Uani 1 1 d . . . . .
C12 C 0.2517(4) 0.7875(3) 0.4344(4) 0.068(2) Uani 1 1 d . . . . .
H12 H 0.2135 0.7568 0.4185 0.081 Uiso 1 1 calc R U . . .
C13 C 0.2713(5) 0.8269(3) 0.3820(4) 0.085(2) Uani 1 1 d . . . . .
H13A H 0.2273 0.8505 0.3658 0.127 Uiso 1 1 calc R U . . .
H13B H 0.2863 0.8000 0.3520 0.127 Uiso 1 1 calc R U . . .
H13C H 0.3126 0.8546 0.3957 0.127 Uiso 1 1 calc R U . . .
C14 C 0.2167(5) 0.8271(4) 0.4778(4) 0.101(3) Uani 1 1 d . . . . .
H14A H 0.2046 0.8017 0.5100 0.151 Uiso 1 1 calc R U . . .
H14B H 0.1708 0.8460 0.4583 0.151 Uiso 1 1 calc R U . . .
H14C H 0.2522 0.8589 0.4930 0.151 Uiso 1 1 calc R U . . .
C15 C 0.3831(3) 0.5889(3) 0.5202(3) 0.0536(16) Uani 1 1 d . . . . .
H15 H 0.3300 0.5754 0.5197 0.064 Uiso 1 1 calc R U . . .
C16 C 0.4145(4) 0.5551(3) 0.4696(4) 0.072(2) Uani 1 1 d . . . . .
H16A H 0.3836 0.5649 0.4327 0.107 Uiso 1 1 calc R U . . .
H16B H 0.4134 0.5112 0.4763 0.107 Uiso 1 1 calc R U . . .
H16C H 0.4662 0.5682 0.4681 0.107 Uiso 1 1 calc R U . . .
C17 C 0.4270(4) 0.5699(4) 0.5809(3) 0.079(2) Uani 1 1 d . . . . .
H17A H 0.4809 0.5754 0.5804 0.119 Uiso 1 1 calc R U . . .
H17B H 0.4167 0.5271 0.5886 0.119 Uiso 1 1 calc R U . . .
H17C H 0.4108 0.5953 0.6115 0.119 Uiso 1 1 calc R U . . .
C18 C 0.1397(4) 0.6147(3) 0.3092(3) 0.0566(16) Uani 1 1 d . . . . .
H18A H 0.1840 0.5915 0.3008 0.068 Uiso 1 1 calc R U . . .
H18B H 0.0964 0.5865 0.3035 0.068 Uiso 1 1 calc R U . . .
C19 C 0.1251(4) 0.6652(3) 0.2636(3) 0.0581(17) Uani 1 1 d . . . . .
C20 C 0.1181(5) 0.7265(3) 0.2775(3) 0.075(2) Uani 1 1 d . . . . .
H20 H 0.1233 0.7382 0.3172 0.090 Uiso 1 1 calc R U . . .
C21 C 0.1036(5) 0.7716(5) 0.2342(4) 0.100(3) Uani 1 1 d . . . . .
H21 H 0.0976 0.8130 0.2443 0.119 Uiso 1 1 calc R U . . .
C22 C 0.0982(6) 0.7530(6) 0.1745(4) 0.115(4) Uani 1 1 d . . . . .
H22 H 0.0915 0.7826 0.1445 0.138 Uiso 1 1 calc R U . . .
C23 C 0.1027(6) 0.6915(7) 0.1603(4) 0.114(4) Uani 1 1 d . . . . .
H23 H 0.0963 0.6795 0.1207 0.136 Uiso 1 1 calc R U . . .
C24 C 0.1165(4) 0.6482(4) 0.2033(3) 0.075(2) Uani 1 1 d . . . . .
H24 H 0.1203 0.6066 0.1930 0.090 Uiso 1 1 calc R U . . .
C25 C 0.0166(3) 0.6590(3) 0.4851(2) 0.0420(13) Uani 1 1 d . . . . .
H25A H -0.0139 0.6214 0.4809 0.050 Uiso 1 1 calc R U . . .
H25B H -0.0112 0.6907 0.4607 0.050 Uiso 1 1 calc R U . . .
C26 C 0.0250(3) 0.6796(3) 0.5490(2) 0.0404(13) Uani 1 1 d . . . . .
H26A H 0.0597 0.6514 0.5726 0.049 Uiso 1 1 calc R U . . .
H26B H -0.0243 0.6766 0.5630 0.049 Uiso 1 1 calc R U . . .
C27 C 0.0551(3) 0.7460(2) 0.5593(2) 0.0371(12) Uani 1 1 d . . . . .
H27A H 0.0236 0.7738 0.5326 0.045 Uiso 1 1 calc R U . . .
H27B H 0.1067 0.7480 0.5494 0.045 Uiso 1 1 calc R U . . .
C28 C -0.0384(3) 0.7697(2) 0.6543(2) 0.0404(13) Uani 1 1 d . . . . .
C29 C -0.1014(4) 0.7881(3) 0.6131(3) 0.0545(16) Uani 1 1 d . . . . .
H29 H -0.0942 0.7991 0.5747 0.065 Uiso 1 1 calc R U . . .
C30 C -0.1736(4) 0.7897(3) 0.6297(3) 0.0629(18) Uani 1 1 d . . . . .
H30 H -0.2149 0.8023 0.6025 0.075 Uiso 1 1 calc R U . . .
C31 C -0.1849(4) 0.7731(3) 0.6857(4) 0.0675(19) Uani 1 1 d . . . . .
H31 H -0.2338 0.7742 0.6966 0.081 Uiso 1 1 calc R U . . .
C32 C -0.1241(4) 0.7546(3) 0.7261(3) 0.0650(18) Uani 1 1 d . . . . .
H32 H -0.1319 0.7433 0.7642 0.078 Uiso 1 1 calc R U . . .
C33 C -0.0516(3) 0.7529(3) 0.7100(3) 0.0519(15) Uani 1 1 d . . . . .
H33 H -0.0108 0.7401 0.7376 0.062 Uiso 1 1 calc R U . . .
C34 C 0.0874(3) 0.8522(3) 0.6400(3) 0.0480(15) Uani 1 1 d . . . . .
C35 C 0.0743(5) 0.8871(3) 0.6882(3) 0.076(2) Uani 1 1 d . . . . .
H35 H 0.0465 0.8701 0.7162 0.091 Uiso 1 1 calc R U . . .
C36 C 0.1011(6) 0.9456(4) 0.6956(5) 0.105(3) Uani 1 1 d . . . . .
H36 H 0.0926 0.9680 0.7290 0.126 Uiso 1 1 calc R U . . .
C37 C 0.1399(6) 0.9720(4) 0.6550(5) 0.098(3) Uani 1 1 d . . . . .
H37 H 0.1558 1.0131 0.6595 0.117 Uiso 1 1 calc R U . . .
C38 C 0.1554(6) 0.9390(4) 0.6085(6) 0.118(4) Uani 1 1 d . . . . .
H38 H 0.1846 0.9565 0.5816 0.141 Uiso 1 1 calc R U . . .
C39 C 0.1276(5) 0.8774(3) 0.5999(4) 0.090(3) Uani 1 1 d . . . . .
H39 H 0.1369 0.8548 0.5668 0.108 Uiso 1 1 calc R U . . .
C40 C 0.1827(3) 0.4622(2) 0.5367(2) 0.0337(12) Uani 1 1 d . . . . .
C41 C 0.1785(3) 0.4204(2) 0.4885(2) 0.0364(12) Uani 1 1 d . . . . .
C42 C 0.1817(3) 0.3571(2) 0.5013(3) 0.0426(13) Uani 1 1 d . . . . .
H42 H 0.1794 0.3287 0.4703 0.051 Uiso 1 1 calc R U . . .
C43 C 0.1880(3) 0.3355(2) 0.5581(3) 0.0440(14) Uani 1 1 d . . . . .
H43 H 0.1903 0.2930 0.5652 0.053 Uiso 1 1 calc R U . . .
C44 C 0.1911(3) 0.3764(2) 0.6053(3) 0.0448(14) Uani 1 1 d . . . . .
H44 H 0.1951 0.3611 0.6438 0.054 Uiso 1 1 calc R U . . .
C45 C 0.1883(3) 0.4406(2) 0.5958(2) 0.0366(12) Uani 1 1 d . . . . .
C46 C 0.1945(3) 0.4848(3) 0.6496(2) 0.0437(14) Uani 1 1 d . . . . .
C47 C 0.1234(3) 0.5266(3) 0.6464(3) 0.0531(16) Uani 1 1 d . . . . .
H47A H 0.1319 0.5582 0.6764 0.080 Uiso 1 1 calc R U . . .
H47B H 0.0800 0.5020 0.6528 0.080 Uiso 1 1 calc R U . . .
H47C H 0.1141 0.5458 0.6080 0.080 Uiso 1 1 calc R U . . .
C48 C 0.2683(4) 0.5223(3) 0.6533(3) 0.0552(16) Uani 1 1 d . . . . .
H48A H 0.2675 0.5471 0.6182 0.083 Uiso 1 1 calc R U . . .
H48B H 0.3112 0.4945 0.6565 0.083 Uiso 1 1 calc R U . . .
H48C H 0.2727 0.5488 0.6875 0.083 Uiso 1 1 calc R U . . .
C49 C 0.1996(4) 0.4491(3) 0.7088(3) 0.0615(18) Uani 1 1 d . . . . .
H49A H 0.2439 0.4228 0.7131 0.092 Uiso 1 1 calc R U . . .
H49B H 0.1545 0.4241 0.7089 0.092 Uiso 1 1 calc R U . . .
H49C H 0.2034 0.4780 0.7411 0.092 Uiso 1 1 calc R U . . .
C50 C 0.1690(3) 0.4418(2) 0.4233(3) 0.0420(13) Uani 1 1 d . . . . .
C51 C 0.0928(3) 0.4770(3) 0.4091(3) 0.0525(15) Uani 1 1 d . . . . .
H51A H 0.0873 0.4915 0.3688 0.079 Uiso 1 1 calc R U . . .
H51B H 0.0924 0.5118 0.4354 0.079 Uiso 1 1 calc R U . . .
H51C H 0.0513 0.4496 0.4141 0.079 Uiso 1 1 calc R U . . .
C52 C 0.2370(4) 0.4832(3) 0.4128(3) 0.0514(15) Uani 1 1 d . . . . .
H52A H 0.2835 0.4596 0.4200 0.077 Uiso 1 1 calc R U . . .
H52B H 0.2400 0.5181 0.4392 0.077 Uiso 1 1 calc R U . . .
H52C H 0.2299 0.4977 0.3725 0.077 Uiso 1 1 calc R U . . .
C53 C 0.1673(4) 0.3882(3) 0.3799(3) 0.0619(18) Uani 1 1 d . . . . .
H53A H 0.2145 0.3656 0.3873 0.093 Uiso 1 1 calc R U . . .
H53B H 0.1609 0.4041 0.3401 0.093 Uiso 1 1 calc R U . . .
H53C H 0.1256 0.3611 0.3849 0.093 Uiso 1 1 calc R U . . .
C54 C 0.1212(3) 0.7249(3) 0.6815(2) 0.0443(14) Uani 1 1 d . . . . .
H54A H 0.1180 0.7349 0.7226 0.053 Uiso 1 1 calc R U . . .
H54B H 0.1075 0.6815 0.6751 0.053 Uiso 1 1 calc R U . . .
C55 C 0.2014(3) 0.7352(3) 0.6686(2) 0.0414(13) Uani 1 1 d . . . . .
C56 C 0.2344(3) 0.7044(2) 0.6278(2) 0.0391(13) Uani 1 1 d . . . . .
C57 C 0.3262(4) 0.7703(4) 0.6684(4) 0.085(3) Uani 1 1 d . . . . .
C58 C 0.2594(3) 0.7762(3) 0.7032(3) 0.0590(17) Uani 1 1 d . . . . .
H58A H 0.2726 0.7614 0.7436 0.071 Uiso 1 1 calc R U . . .
H58B H 0.2415 0.8187 0.7040 0.071 Uiso 1 1 calc R U . . .
C59 C 0.3989(7) 0.7800(9) 0.6925(8) 0.093(6) Uani 0.5 1 d . . P . .
H59 H 0.4422 0.7697 0.7187 0.112 Uiso 0.5 1 calc R U P . .
C59A C 0.3568(12) 0.8203(10) 0.6447(9) 0.107(6) Uiso 0.5 1 d . . P . .
H59A H 0.3540 0.8538 0.6188 0.129 Uiso 0.5 1 calc R U P . .
C60 C 0.2381(3) 0.6456(2) 0.8851(2) 0.0373(12) Uani 1 1 d . . . . .
C61 C 0.3012(3) 0.6655(2) 0.9240(2) 0.0407(13) Uani 1 1 d . . . . .
C62 C 0.3727(3) 0.6750(3) 0.9070(3) 0.0480(15) Uani 1 1 d . . . . .
C63 C 0.3851(4) 0.6655(3) 0.8498(3) 0.0543(16) Uani 1 1 d . . . . .
C64 C 0.3247(4) 0.6463(3) 0.8092(3) 0.0477(14) Uani 1 1 d . . . . .
C65 C 0.2545(3) 0.6373(2) 0.8281(2) 0.0416(13) Uani 1 1 d . . . . .
C66 C 0.1532(3) 0.5970(3) 0.9672(2) 0.0423(13) Uani 1 1 d . . . . .
C67 C 0.2084(4) 0.5553(3) 0.9920(3) 0.0488(15) Uani 1 1 d . . . . .
C68 C 0.1996(4) 0.5159(3) 1.0377(3) 0.0673(19) Uani 1 1 d . . . . .
C69 C 0.1329(5) 0.5161(3) 1.0628(3) 0.068(2) Uani 1 1 d . . . . .
C70 C 0.0759(4) 0.5548(3) 1.0398(3) 0.0581(17) Uani 1 1 d . . . . .
C71 C 0.0861(3) 0.5935(3) 0.9935(3) 0.0459(14) Uani 1 1 d . . . . .
C72 C 0.0866(3) 0.6103(3) 0.8608(2) 0.0425(13) Uani 1 1 d . . . . .
C73 C 0.0979(3) 0.5495(3) 0.8423(3) 0.0442(14) Uani 1 1 d . . . . .
C74 C 0.0424(4) 0.5147(3) 0.8081(3) 0.0559(17) Uani 1 1 d . . . . .
C75 C -0.0270(4) 0.5419(3) 0.7888(3) 0.0577(17) Uani 1 1 d . . . . .
C76 C -0.0425(4) 0.6010(3) 0.8060(3) 0.0525(15) Uani 1 1 d . . . . .
C77 C 0.0144(3) 0.6337(3) 0.8412(3) 0.0456(14) Uani 1 1 d . . . . .
C78 C 0.1384(3) 0.7167(2) 0.9232(2) 0.0374(12) Uani 1 1 d . . . . .
C79 C 0.1274(3) 0.7592(3) 0.8777(2) 0.0440(14) Uani 1 1 d . . . . .
C80 C 0.1174(4) 0.8225(3) 0.8843(3) 0.0513(15) Uani 1 1 d . . . . .
C81 C 0.1208(3) 0.8466(3) 0.9395(3) 0.0489(15) Uani 1 1 d . . . . .
C82 C 0.1324(3) 0.8069(3) 0.9874(3) 0.0439(14) Uani 1 1 d . . . . .
C83 C 0.1410(3) 0.7446(3) 0.9784(2) 0.0389(13) Uani 1 1 d . . . . .
C84 C 0.4777(9) 0.5632(7) 0.3193(7) 0.0860(18) Uiso 0.5 1 d D . P A 1
H84A H 0.4644 0.5723 0.3579 0.129 Uiso 0.5 1 calc R U P A 1
H84B H 0.4811 0.6011 0.2977 0.129 Uiso 0.5 1 calc R U P A 1
H84C H 0.5260 0.5421 0.3234 0.129 Uiso 0.5 1 calc R U P A 1
C85 C 0.4206(5) 0.5246(5) 0.2881(5) 0.0860(18) Uiso 0.5 1 d DG . P A 1
C86 C 0.3898(6) 0.4677(5) 0.3013(4) 0.0860(18) Uiso 0.5 1 d G . P A 1
C87 C 0.3212(6) 0.4477(4) 0.2696(5) 0.0860(18) Uiso 0.5 1 d G . P A 1
C88 C 0.2835(5) 0.4846(5) 0.2247(5) 0.0860(18) Uiso 0.5 1 d G . P A 1
C89 C 0.3144(6) 0.5416(5) 0.2116(4) 0.0860(18) Uiso 0.5 1 d G . P A 1
C90 C 0.3829(6) 0.5615(4) 0.2433(5) 0.0860(18) Uiso 0.5 1 d G . P A 1
C91 C 1.0397(10) 0.9556(8) 0.4321(7) 0.158(3) Uiso 1 1 d D . . B 2
C92 C 0.9950(14) 0.9464(10) 0.4833(9) 0.158(3) Uiso 0.5 1 d DG . P B 2
C93 C 0.9509(12) 0.9462(10) 0.5294(10) 0.158(3) Uiso 0.5 1 d G . P B 2
C94 C 0.9448(12) 0.9998(13) 0.5626(8) 0.158(3) Uiso 0.5 1 d G . P B 2
C95 C 0.9829(15) 1.0535(10) 0.5496(10) 0.158(3) Uiso 0.5 1 d G . P B 2
C96 C 1.0270(14) 1.0537(10) 0.5034(11) 0.158(3) Uiso 0.5 1 d G . P B 2
C97 C 1.0330(13) 1.0002(12) 0.4702(9) 0.158(3) Uiso 0.5 1 d G . P B 2

loop_
_atom_site_aniso_label
_atom_site_aniso_U_11
_atom_site_aniso_U_22
_atom_site_aniso_U_33
_atom_site_aniso_U_23
_atom_site_aniso_U_13
_atom_site_aniso_U_12
P1 0.0385(8) 0.0404(8) 0.0319(7) -0.0005(6) 0.0077(6) -0.0004(6)
Sc1 0.0336(6) 0.0322(5) 0.0345(5) 0.0014(4) 0.0085(4) -0.0010(4)
N1 0.033(2) 0.039(2) 0.044(3) 0.001(2) 0.008(2) 0.0010(19)
N2 0.035(2) 0.034(2) 0.033(2) -0.0005(19) 0.0095(19) -0.0011(18)
O1 0.037(2) 0.035(2) 0.045(2) 0.0017(17) 0.0078(17) -0.0014(16)
O2 0.040(2) 0.044(2) 0.043(2) -0.0066(18) 0.0044(17) 0.0036(17)
O3 0.041(2) 0.067(3) 0.061(3) -0.014(2) 0.009(2) -0.008(2)
B1 0.044(4) 0.041(3) 0.031(3) -0.002(3) 0.012(3) 0.002(3)
F1 0.059(2) 0.058(2) 0.0365(17) -0.0078(16) 0.0057(15) -0.0024(16)
F2 0.052(2) 0.070(2) 0.079(3) -0.010(2) -0.0062(19) -0.0105(18)
F3 0.057(2) 0.103(3) 0.094(3) -0.012(3) 0.032(2) -0.023(2)
F4 0.074(3) 0.091(3) 0.050(2) -0.015(2) 0.0314(19) -0.022(2)
F5 0.058(2) 0.071(2) 0.0370(17) -0.0152(16) 0.0098(16) -0.0116(17)
F6 0.068(2) 0.049(2) 0.070(2) 0.0133(18) 0.0253(19) 0.0157(17)
F7 0.117(4) 0.076(3) 0.098(3) 0.040(3) 0.025(3) 0.037(3)
F8 0.151(5) 0.098(3) 0.097(3) 0.053(3) 0.056(3) 0.010(3)
F9 0.103(3) 0.093(3) 0.090(3) 0.009(3) 0.058(3) -0.011(3)
F10 0.054(2) 0.070(2) 0.065(2) 0.000(2) 0.0198(18) 0.0058(19)
F11 0.067(2) 0.057(2) 0.0350(17) -0.0067(16) 0.0101(16) 0.0001(17)
F12 0.070(2) 0.066(2) 0.060(2) -0.0302(19) 0.0252(18) -0.0085(19)
F13 0.091(3) 0.040(2) 0.109(3) -0.008(2) 0.024(3) 0.0078(19)
F14 0.097(3) 0.058(2) 0.071(3) 0.023(2) 0.003(2) 0.005(2)
F15 0.081(3) 0.064(2) 0.0308(16) -0.0019(16) 0.0023(16) 0.0028(19)
F16 0.058(2) 0.0451(19) 0.079(2) -0.0158(18) 0.0214(19) 0.0027(17)
F17 0.090(3) 0.055(2) 0.103(3) -0.039(2) 0.035(3) -0.015(2)
F18 0.073(3) 0.089(3) 0.074(3) -0.028(2) 0.004(2) -0.033(2)
F19 0.053(2) 0.079(3) 0.069(2) -0.001(2) -0.0089(19) -0.005(2)
F20 0.057(2) 0.052(2) 0.065(2) -0.0115(18) -0.0036(18) 0.0063(17)
C1 0.052(4) 0.078(5) 0.050(4) 0.005(3) 0.021(3) 0.006(3)
C2 0.048(4) 0.037(3) 0.043(3) 0.001(3) 0.017(3) 0.006(3)
C3 0.046(3) 0.036(3) 0.035(3) -0.001(2) 0.012(3) -0.001(2)
C4 0.045(3) 0.036(3) 0.036(3) 0.001(2) -0.001(2) -0.002(2)
C5 0.044(4) 0.086(5) 0.042(3) 0.001(3) -0.004(3) -0.008(3)
C6 0.038(3) 0.042(3) 0.056(4) 0.006(3) 0.017(3) -0.004(3)
C7 0.035(3) 0.058(4) 0.060(4) 0.009(3) 0.018(3) -0.006(3)
C8 0.040(4) 0.082(5) 0.099(6) 0.016(5) 0.009(4) -0.013(4)
C9 0.046(5) 0.082(6) 0.128(7) 0.008(5) 0.008(5) -0.030(4)
C10 0.050(4) 0.055(4) 0.127(7) 0.015(4) 0.021(4) -0.017(4)
C11 0.045(4) 0.045(3) 0.075(4) 0.009(3) 0.024(3) -0.003(3)
C12 0.067(5) 0.045(4) 0.095(5) 0.016(4) 0.025(4) -0.002(3)
C13 0.115(7) 0.061(4) 0.082(5) 0.009(4) 0.026(5) 0.009(5)
C14 0.105(7) 0.095(6) 0.115(7) 0.028(6) 0.062(6) 0.038(5)
C15 0.040(3) 0.055(4) 0.067(4) 0.012(3) 0.010(3) 0.001(3)
C16 0.048(4) 0.073(5) 0.094(6) 0.004(4) 0.011(4) 0.006(3)
C17 0.057(5) 0.086(5) 0.090(6) 0.032(5) -0.004(4) -0.002(4)
C18 0.073(4) 0.063(4) 0.037(3) 0.001(3) 0.016(3) 0.003(3)
C19 0.053(4) 0.075(5) 0.048(4) 0.004(3) 0.011(3) -0.007(3)
C20 0.104(6) 0.070(5) 0.051(4) 0.022(4) 0.010(4) 0.010(4)
C21 0.113(7) 0.099(6) 0.084(6) 0.043(5) 0.007(5) 0.002(5)
C22 0.100(7) 0.165(11) 0.075(7) 0.068(7) -0.009(5) -0.019(7)
C23 0.125(8) 0.166(11) 0.050(5) 0.026(7) 0.012(5) -0.040(8)
C24 0.075(5) 0.108(6) 0.041(4) 0.010(4) 0.004(3) -0.022(4)
C25 0.032(3) 0.054(3) 0.040(3) -0.012(3) 0.007(2) -0.003(3)
C26 0.031(3) 0.048(3) 0.043(3) -0.005(3) 0.009(2) -0.004(2)
C27 0.034(3) 0.040(3) 0.038(3) -0.002(2) 0.005(2) 0.001(2)
C28 0.045(3) 0.045(3) 0.035(3) -0.001(3) 0.017(2) -0.004(3)
C29 0.050(4) 0.067(4) 0.047(3) -0.003(3) 0.006(3) 0.000(3)
C30 0.038(4) 0.082(5) 0.067(4) -0.017(4) 0.003(3) 0.004(3)
C31 0.051(4) 0.071(5) 0.086(5) -0.012(4) 0.030(4) -0.004(4)
C32 0.063(5) 0.077(5) 0.062(4) 0.005(4) 0.031(4) 0.007(4)
C33 0.049(4) 0.063(4) 0.046(3) 0.006(3) 0.015(3) 0.009(3)
C34 0.050(4) 0.041(3) 0.053(4) -0.006(3) 0.004(3) -0.005(3)
C35 0.093(6) 0.064(5) 0.074(5) -0.023(4) 0.028(4) -0.018(4)
C36 0.129(8) 0.069(6) 0.116(8) -0.053(6) 0.018(7) -0.033(6)
C37 0.099(7) 0.045(5) 0.144(9) -0.020(6) -0.003(6) -0.018(4)
C38 0.149(9) 0.058(5) 0.159(10) 0.002(6) 0.065(8) -0.034(6)
C39 0.134(8) 0.060(5) 0.087(6) -0.002(4) 0.059(6) -0.027(5)
C40 0.024(3) 0.030(3) 0.048(3) 0.006(2) 0.007(2) 0.002(2)
C41 0.029(3) 0.033(3) 0.048(3) -0.003(3) 0.008(2) 0.001(2)
C42 0.039(3) 0.034(3) 0.055(4) -0.005(3) 0.007(3) 0.003(2)
C43 0.036(3) 0.031(3) 0.066(4) 0.002(3) 0.010(3) -0.001(2)
C44 0.040(3) 0.041(3) 0.053(3) 0.010(3) 0.006(3) 0.002(3)
C45 0.029(3) 0.034(3) 0.048(3) 0.002(3) 0.008(2) -0.003(2)
C46 0.047(3) 0.045(3) 0.042(3) 0.003(3) 0.014(3) 0.002(3)
C47 0.051(4) 0.056(4) 0.054(4) -0.008(3) 0.014(3) 0.003(3)
C48 0.054(4) 0.066(4) 0.042(3) -0.005(3) -0.004(3) -0.013(3)
C49 0.074(5) 0.065(4) 0.047(4) 0.012(3) 0.013(3) 0.005(4)
C50 0.043(3) 0.038(3) 0.046(3) -0.005(3) 0.009(3) -0.004(2)
C51 0.046(4) 0.059(4) 0.050(3) 0.001(3) -0.004(3) -0.005(3)
C52 0.057(4) 0.048(3) 0.052(4) -0.003(3) 0.019(3) -0.003(3)
C53 0.082(5) 0.055(4) 0.051(4) -0.011(3) 0.015(3) -0.013(3)
C54 0.054(4) 0.047(3) 0.033(3) 0.003(3) 0.009(3) 0.005(3)
C55 0.039(3) 0.048(3) 0.036(3) -0.008(3) 0.000(2) 0.001(3)
C56 0.039(3) 0.041(3) 0.036(3) -0.002(3) 0.002(2) -0.001(3)
C57 0.064(5) 0.107(6) 0.085(5) -0.043(5) 0.019(4) -0.043(4)
C58 0.043(4) 0.076(5) 0.056(4) -0.023(3) 0.002(3) -0.004(3)
C59 0.022(7) 0.139(15) 0.116(13) -0.026(12) -0.003(8) -0.013(8)
C60 0.048(3) 0.031(3) 0.034(3) 0.003(2) 0.007(2) 0.005(2)
C61 0.052(4) 0.034(3) 0.035(3) -0.001(2) 0.006(3) 0.005(3)
C62 0.048(4) 0.038(3) 0.056(4) -0.010(3) 0.002(3) -0.007(3)
C63 0.044(4) 0.053(4) 0.069(4) -0.002(3) 0.018(3) -0.006(3)
C64 0.062(4) 0.048(3) 0.038(3) 0.000(3) 0.021(3) -0.002(3)
C65 0.048(4) 0.038(3) 0.038(3) -0.005(3) 0.005(3) -0.007(3)
C66 0.053(4) 0.038(3) 0.038(3) -0.002(3) 0.011(3) -0.001(3)
C67 0.060(4) 0.043(3) 0.048(3) 0.004(3) 0.023(3) 0.003(3)
C68 0.078(5) 0.054(4) 0.072(5) 0.017(4) 0.016(4) 0.015(4)
C69 0.086(6) 0.056(4) 0.067(4) 0.021(4) 0.028(4) -0.008(4)
C70 0.066(5) 0.057(4) 0.058(4) -0.003(3) 0.033(4) -0.004(3)
C71 0.053(4) 0.039(3) 0.047(3) -0.005(3) 0.012(3) 0.002(3)
C72 0.053(4) 0.043(3) 0.032(3) -0.005(3) 0.010(3) -0.005(3)
C73 0.048(4) 0.042(3) 0.045(3) -0.007(3) 0.016(3) -0.004(3)
C74 0.074(5) 0.046(4) 0.054(4) -0.019(3) 0.030(3) -0.016(3)
C75 0.062(4) 0.067(4) 0.046(3) -0.012(3) 0.011(3) -0.023(4)
C76 0.050(4) 0.061(4) 0.047(3) -0.001(3) 0.006(3) -0.007(3)
C77 0.047(4) 0.046(3) 0.043(3) -0.005(3) 0.003(3) -0.007(3)
C78 0.036(3) 0.039(3) 0.038(3) 0.000(3) 0.007(2) 0.000(2)
C79 0.052(4) 0.047(3) 0.033(3) -0.004(3) 0.007(3) 0.000(3)
C80 0.058(4) 0.041(3) 0.054(4) 0.014(3) 0.005(3) 0.002(3)
C81 0.044(4) 0.039(3) 0.065(4) -0.004(3) 0.015(3) 0.003(3)
C82 0.034(3) 0.050(4) 0.050(3) -0.012(3) 0.014(3) -0.004(3)
C83 0.044(3) 0.042(3) 0.031(3) 0.000(3) 0.007(2) -0.002(2)

loop_
_atom_type_symbol
_atom_type_description
_atom_type_scat_dispersion_real
_atom_type_scat_dispersion_imag
_atom_type_scat_source
C C 0.0033 0.0016 'International Tables Vol C Tables 4.2.6.8 and 6.1.1.4'
H H 0.0000 0.0000 'International Tables Vol C Tables 4.2.6.8 and 6.1.1.4'
B B 0.0013 0.0007 'International Tables Vol C Tables 4.2.6.8 and 6.1.1.4'
N N 0.0061 0.0033 'International Tables Vol C Tables 4.2.6.8 and 6.1.1.4'
O O 0.0106 0.0060 'International Tables Vol C Tables 4.2.6.8 and 6.1.1.4'
F F 0.0171 0.0103 'International Tables Vol C Tables 4.2.6.8 and 6.1.1.4'
P P 0.1023 0.0942 'International Tables Vol C Tables 4.2.6.8 and 6.1.1.4'
Sc Sc 0.2519 0.3716 'International Tables Vol C Tables 4.2.6.8 and 6.1.1.4'

loop_
_geom_angle_atom_site_label_1
_geom_angle_atom_site_label_2
_geom_angle_atom_site_label_3
_geom_angle
_geom_angle_site_symmetry_1
_geom_angle_site_symmetry_3
C28 P1 C27 110.4(3) . .
C28 P1 C34 108.0(3) . .
C27 P1 C34 110.0(3) . .
C28 P1 C54 111.5(3) . .
C27 P1 C54 107.7(3) . .
C34 P1 C54 109.3(3) . .
O1 Sc1 O2 118.92(16) . .
O1 Sc1 N1 122.18(16) . .
O2 Sc1 N1 105.38(17) . .
O1 Sc1 N2 109.89(16) . .
O2 Sc1 N2 109.62(16) . .
N1 Sc1 N2 85.71(16) . .
C2 N1 C6 120.5(5) . .
C2 N1 Sc1 119.7(4) . .
C6 N1 Sc1 119.8(3) . .
C4 N2 C25 116.9(4) . .
C4 N2 Sc1 118.0(3) . .
C25 N2 Sc1 122.2(3) . .
C40 O1 Sc1 173.5(3) . .
C56 O2 Sc1 163.6(4) . .
C56 O3 C57 107.0(5) . .
C66 B1 C60 113.5(4) . .
C66 B1 C72 101.8(4) . .
C60 B1 C72 113.6(4) . .
C66 B1 C78 113.1(4) . .
C60 B1 C78 101.7(4) . .
C72 B1 C78 113.8(5) . .
C2 C1 H1A 109.5 . .
C2 C1 H1B 109.5 . .
H1A C1 H1B 109.5 . .
C2 C1 H1C 109.5 . .
H1A C1 H1C 109.5 . .
H1B C1 H1C 109.5 . .
N1 C2 C3 122.4(5) . .
N1 C2 C1 118.6(5) . .
C3 C2 C1 119.1(5) . .
C2 C3 C4 126.5(5) . .
C2 C3 C18 115.9(5) . .
C4 C3 C18 117.1(5) . .
N2 C4 C3 123.7(5) . .
N2 C4 C5 119.1(5) . .
C3 C4 C5 117.2(5) . .
C4 C5 H5A 109.5 . .
C4 C5 H5B 109.5 . .
H5A C5 H5B 109.5 . .
C4 C5 H5C 109.5 . .
H5A C5 H5C 109.5 . .
H5B C5 H5C 109.5 . .
C11 C6 C7 121.2(5) . .
C11 C6 N1 118.7(5) . .
C7 C6 N1 120.1(5) . .
C8 C7 C6 117.9(6) . .
C8 C7 C15 119.7(6) . .
C6 C7 C15 122.4(5) . .
C9 C8 C7 120.6(7) . .
C9 C8 H8 119.7 . .
C7 C8 H8 119.7 . .
C10 C9 C8 120.6(7) . .
C10 C9 H9 119.7 . .
C8 C9 H9 119.7 . .
C9 C10 C11 121.7(7) . .
C9 C10 H10 119.2 . .
C11 C10 H10 119.2 . .
C10 C11 C6 118.1(6) . .
C10 C11 C12 119.1(6) . .
C6 C11 C12 122.7(6) . .
C14 C12 C11 109.9(7) . .
C14 C12 C13 110.7(6) . .
C11 C12 C13 113.3(6) . .
C14 C12 H12 107.6 . .
C11 C12 H12 107.6 . .
C13 C12 H12 107.6 . .
C12 C13 H13A 109.5 . .
C12 C13 H13B 109.5 . .
H13A C13 H13B 109.5 . .
C12 C13 H13C 109.5 . .
H13A C13 H13C 109.5 . .
H13B C13 H13C 109.5 . .
C12 C14 H14A 109.5 . .
C12 C14 H14B 109.5 . .
H14A C14 H14B 109.5 . .
C12 C14 H14C 109.5 . .
H14A C14 H14C 109.5 . .
H14B C14 H14C 109.5 . .
C7 C15 C16 110.8(5) . .
C7 C15 C17 113.4(6) . .
C16 C15 C17 110.9(6) . .
C7 C15 H15 107.1 . .
C16 C15 H15 107.1 . .
C17 C15 H15 107.1 . .
C15 C16 H16A 109.5 . .
C15 C16 H16B 109.5 . .
H16A C16 H16B 109.5 . .
C15 C16 H16C 109.5 . .
H16A C16 H16C 109.5 . .
H16B C16 H16C 109.5 . .
C15 C17 H17A 109.5 . .
C15 C17 H17B 109.5 . .
H17A C17 H17B 109.5 . .
C15 C17 H17C 109.5 . .
H17A C17 H17C 109.5 . .
H17B C17 H17C 109.5 . .
C19 C18 C3 118.8(5) . .
C19 C18 H18A 107.6 . .
C3 C18 H18A 107.6 . .
C19 C18 H18B 107.6 . .
C3 C18 H18B 107.6 . .
H18A C18 H18B 107.1 . .
C20 C19 C24 118.4(7) . .
C20 C19 C18 123.5(6) . .
C24 C19 C18 118.1(6) . .
C19 C20 C21 121.9(8) . .
C19 C20 H20 119.1 . .
C21 C20 H20 119.1 . .
C20 C21 C22 118.0(10) . .
C20 C21 H21 121.0 . .
C22 C21 H21 121.0 . .
C23 C22 C21 120.3(9) . .
C23 C22 H22 119.9 . .
C21 C22 H22 119.9 . .
C24 C23 C22 120.6(9) . .
C24 C23 H23 119.7 . .
C22 C23 H23 119.7 . .
C23 C24 C19 120.7(9) . .
C23 C24 H24 119.6 . .
C19 C24 H24 119.6 . .
N2 C25 C26 114.3(4) . .
N2 C25 H25A 108.7 . .
C26 C25 H25A 108.7 . .
N2 C25 H25B 108.7 . .
C26 C25 H25B 108.7 . .
H25A C25 H25B 107.6 . .
C25 C26 C27 114.2(5) . .
C25 C26 H26A 108.7 . .
C27 C26 H26A 108.7 . .
C25 C26 H26B 108.7 . .
C27 C26 H26B 108.7 . .
H26A C26 H26B 107.6 . .
C26 C27 P1 113.8(4) . .
C26 C27 H27A 108.8 . .
P1 C27 H27A 108.8 . .
C26 C27 H27B 108.8 . .
P1 C27 H27B 108.8 . .
H27A C27 H27B 107.7 . .
C33 C28 C29 118.1(5) . .
C33 C28 P1 122.2(4) . .
C29 C28 P1 119.5(4) . .
C30 C29 C28 120.0(6) . .
C30 C29 H29 120.0 . .
C28 C29 H29 120.0 . .
C31 C30 C29 120.5(6) . .
C31 C30 H30 119.8 . .
C29 C30 H30 119.8 . .
C30 C31 C32 120.1(6) . .
C30 C31 H31 120.0 . .
C32 C31 H31 120.0 . .
C31 C32 C33 120.0(7) . .
C31 C32 H32 120.0 . .
C33 C32 H32 120.0 . .
C28 C33 C32 121.3(6) . .
C28 C33 H33 119.3 . .
C32 C33 H33 119.3 . .
C39 C34 C35 118.9(6) . .
C39 C34 P1 121.2(5) . .
C35 C34 P1 119.8(5) . .
C36 C35 C34 121.0(8) . .
C36 C35 H35 119.5 . .
C34 C35 H35 119.5 . .
C35 C36 C37 120.8(9) . .
C35 C36 H36 119.6 . .
C37 C36 H36 119.6 . .
C38 C37 C36 119.8(8) . .
C38 C37 H37 120.1 . .
C36 C37 H37 120.1 . .
C37 C38 C39 120.2(9) . .
C37 C38 H38 119.9 . .
C39 C38 H38 119.9 . .
C34 C39 C38 119.2(8) . .
C34 C39 H39 120.4 . .
C38 C39 H39 120.4 . .
O1 C40 C41 119.3(5) . .
O1 C40 C45 119.5(5) . .
C41 C40 C45 121.2(5) . .
C42 C41 C40 117.7(5) . .
C42 C41 C50 119.4(5) . .
C40 C41 C50 122.9(4) . .
C43 C42 C41 121.8(5) . .
C43 C42 H42 119.1 . .
C41 C42 H42 119.1 . .
C42 C43 C44 120.6(5) . .
C42 C43 H43 119.7 . .
C44 C43 H43 119.7 . .
C43 C44 C45 120.8(5) . .
C43 C44 H44 119.6 . .
C45 C44 H44 119.6 . .
C44 C45 C40 118.0(5) . .
C44 C45 C46 119.3(5) . .
C40 C45 C46 122.7(4) . .
C48 C46 C47 112.2(5) . .
C48 C46 C49 105.6(5) . .
C47 C46 C49 106.5(5) . .
C48 C46 C45 109.7(5) . .
C47 C46 C45 110.7(4) . .
C49 C46 C45 112.0(5) . .
C46 C47 H47A 109.5 . .
C46 C47 H47B 109.5 . .
H47A C47 H47B 109.5 . .
C46 C47 H47C 109.5 . .
H47A C47 H47C 109.5 . .
H47B C47 H47C 109.5 . .
C46 C48 H48A 109.5 . .
C46 C48 H48B 109.5 . .
H48A C48 H48B 109.5 . .
C46 C48 H48C 109.5 . .
H48A C48 H48C 109.5 . .
H48B C48 H48C 109.5 . .
C46 C49 H49A 109.5 . .
C46 C49 H49B 109.5 . .
H49A C49 H49B 109.5 . .
C46 C49 H49C 109.5 . .
H49A C49 H49C 109.5 . .
H49B C49 H49C 109.5 . .
C53 C50 C51 107.4(5) . .
C53 C50 C52 106.6(5) . .
C51 C50 C52 111.1(5) . .
C53 C50 C41 112.9(5) . .
C51 C50 C41 109.1(5) . .
C52 C50 C41 109.8(5) . .
C50 C51 H51A 109.5 . .
C50 C51 H51B 109.5 . .
H51A C51 H51B 109.5 . .
C50 C51 H51C 109.5 . .
H51A C51 H51C 109.5 . .
H51B C51 H51C 109.5 . .
C50 C52 H52A 109.5 . .
C50 C52 H52B 109.5 . .
H52A C52 H52B 109.5 . .
C50 C52 H52C 109.5 . .
H52A C52 H52C 109.5 . .
H52B C52 H52C 109.5 . .
C50 C53 H53A 109.5 . .
C50 C53 H53B 109.5 . .
H53A C53 H53B 109.5 . .
C50 C53 H53C 109.5 . .
H53A C53 H53C 109.5 . .
H53B C53 H53C 109.5 . .
C55 C54 P1 110.2(4) . .
C55 C54 H54A 109.6 . .
P1 C54 H54A 109.6 . .
C55 C54 H54B 109.6 . .
P1 C54 H54B 109.6 . .
H54A C54 H54B 108.1 . .
C56 C55 C58 109.0(5) . .
C56 C55 C54 125.0(5) . .
C58 C55 C54 125.6(5) . .
O2 C56 C55 130.9(5) . .
O2 C56 O3 115.3(5) . .
C55 C56 O3 113.8(5) . .
C59 C57 C59A 68.1(12) . .
C59 C57 O3 119.3(10) . .
C59A C57 O3 113.4(11) . .
C59 C57 C58 122.9(9) . .
C59A C57 C58 121.8(11) . .
O3 C57 C58 107.2(5) . .
C55 C58 C57 101.7(5) . .
C55 C58 H58A 111.4 . .
C57 C58 H58A 111.4 . .
C55 C58 H58B 111.4 . .
C57 C58 H58B 111.4 . .
H58A C58 H58B 109.3 . .
C57 C59 C59A 56.1(10) . .
C57 C59 H59 151.9 . .
C59A C59 H59 151.9 . .
C57 C59A C59 55.8(11) . .
C57 C59A H59A 152.1 . .
C59 C59A H59A 152.1 . .
C65 C60 C61 112.7(5) . .
C65 C60 B1 128.1(5) . .
C61 C60 B1 118.8(5) . .
F1 C61 C62 116.7(5) . .
F1 C61 C60 120.1(5) . .
C62 C61 C60 123.2(5) . .
C63 C62 F2 119.8(6) . .
C63 C62 C61 121.1(5) . .
F2 C62 C61 119.0(5) . .
F3 C63 C62 120.6(6) . .
F3 C63 C64 121.1(6) . .
C62 C63 C64 118.3(6) . .
F4 C64 C63 119.5(5) . .
F4 C64 C65 121.8(5) . .
C63 C64 C65 118.7(5) . .
F5 C65 C64 113.3(5) . .
F5 C65 C60 120.7(5) . .
C64 C65 C60 126.0(5) . .
C67 C66 C71 112.3(5) . .
C67 C66 B1 128.8(5) . .
C71 C66 B1 118.5(5) . .
F6 C67 C68 115.7(6) . .
F6 C67 C66 120.0(5) . .
C68 C67 C66 124.3(6) . .
F7 C68 C67 120.2(6) . .
F7 C68 C69 119.3(6) . .
C67 C68 C69 120.5(6) . .
F8 C69 C70 121.5(7) . .
F8 C69 C68 120.3(7) . .
C70 C69 C68 118.2(6) . .
F9 C70 C69 119.2(6) . .
F9 C70 C71 120.7(6) . .
C69 C70 C71 120.1(6) . .
F10 C71 C70 116.1(5) . .
F10 C71 C66 119.3(5) . .
C70 C71 C66 124.5(6) . .
C77 C72 C73 113.9(5) . .
C77 C72 B1 127.7(5) . .
C73 C72 B1 117.9(5) . .
F16 C73 C74 116.5(5) . .
F16 C73 C72 119.6(5) . .
C74 C73 C72 123.8(6) . .
F17 C74 C75 119.8(6) . .
F17 C74 C73 121.3(6) . .
C75 C74 C73 118.8(6) . .
F18 C75 C76 119.0(7) . .
F18 C75 C74 120.4(6) . .
C76 C75 C74 120.5(6) . .
F19 C76 C75 120.2(6) . .
F19 C76 C77 121.1(6) . .
C75 C76 C77 118.7(6) . .
F20 C77 C72 121.2(5) . .
F20 C77 C76 114.6(5) . .
C72 C77 C76 124.2(6) . .
C79 C78 C83 112.2(5) . .
C79 C78 B1 120.2(5) . .
C83 C78 B1 127.3(5) . .
F15 C79 C78 118.7(5) . .
F15 C79 C80 115.9(5) . .
C78 C79 C80 125.4(5) . .
F14 C80 C81 120.3(5) . .
F14 C80 C79 120.4(6) . .
C81 C80 C79 119.3(5) . .
F13 C81 C80 121.2(6) . .
F13 C81 C82 120.2(6) . .
C80 C81 C82 118.6(5) . .
F12 C82 C83 120.5(5) . .
F12 C82 C81 119.7(5) . .
C83 C82 C81 119.8(5) . .
F11 C83 C82 114.9(5) . .
F11 C83 C78 120.4(5) . .
C82 C83 C78 124.7(5) . .
C85 C84 H84A 109.5 . .
C85 C84 H84B 109.5 . .
H84A C84 H84B 109.5 . .
C85 C84 H84C 109.5 . .
H84A C84 H84C 109.5 . .
H84B C84 H84C 109.5 . .
C86 C85 C90 120.0 . .
C86 C85 C84 132.9(10) . .
C90 C85 C84 105.6(10) . .
C87 C86 C85 120.0 . .
C86 C87 C88 120.0 . .
C87 C88 C89 120.0 . .
C90 C89 C88 120.0 . .
C89 C90 C85 120.0 . .
C95 C91 C94 113(4) 3_776 3_776
C95 C91 C97 71(3) 3_776 .
C94 C91 C97 42.7(15) 3_776 .
C95 C91 C92 13(3) 3_776 .
C94 C91 C92 101.2(16) 3_776 .
C97 C91 C92 58.7(6) . .
C95 C91 C96 13(2) 3_776 3_776
C94 C91 C96 100.6(19) 3_776 3_776
C97 C91 C96 58.4(12) . 3_776
C92 C91 C96 4.4(16) . 3_776
C96 C92 C95 159(8) 3_776 3_776
C96 C92 C93 13(5) 3_776 .
C95 C92 C93 172(4) 3_776 .
C96 C92 C97 123(4) 3_776 .
C95 C92 C97 63(4) 3_776 .
C93 C92 C97 120.0 . .
C96 C92 C91 163(6) 3_776 .
C95 C92 C91 9(3) 3_776 .
C93 C92 C91 172.4(13) . .
C97 C92 C91 53.6(12) . .
C96 C92 C97 48(3) 3_776 3_776
C95 C92 C97 137(4) 3_776 3_776
C93 C92 C97 44.3(11) . 3_776
C97 C92 C97 75.9(11) . 3_776
C91 C92 C97 128.8(17) . 3_776
C96 C92 C94 144(6) 3_776 3_776
C95 C92 C94 39(2) 3_776 3_776
C93 C92 C94 143.3(19) . 3_776
C97 C92 C94 23.7(19) . 3_776
C91 C92 C94 30.0(11) . 3_776
C97 C92 C94 99(2) 3_776 3_776
C96 C93 C97 83(2) 3_776 3_776
C96 C93 C94 122(2) 3_776 .
C97 C93 C94 39.4(13) 3_776 .
C96 C93 C92 8(3) 3_776 .
C97 C93 C92 81.0(13) 3_776 .
C94 C93 C92 120.0 . .
C97 C94 C91 88(3) 3_776 3_776
C97 C94 C93 58(3) 3_776 .
C91 C94 C93 145.3(16) 3_776 .
C97 C94 C95 63(3) 3_776 .
C91 C94 C95 25.3(16) 3_776 .
C93 C94 C95 120.0 . .
C97 C94 C92 39(2) 3_776 3_776
C91 C94 C92 48.8(11) 3_776 3_776
C93 C94 C92 96.5(11) . 3_776
C95 C94 C92 23.7(11) . 3_776
C97 C94 C96 36(2) 3_776 3_776
C91 C94 C96 123.4(18) 3_776 3_776
C93 C94 C96 22.0(11) . 3_776
C95 C94 C96 98.2(11) . 3_776
C92 C94 C96 74.6(9) 3_776 3_776
C91 C95 C92 158(5) 3_776 3_776
C91 C95 C97 80(3) 3_776 3_776
C92 C95 C97 79(3) 3_776 3_776
C91 C95 C94 41(3) 3_776 .
C92 C95 C94 117(2) 3_776 .
C97 C95 C94 38.8(12) 3_776 .
C91 C95 C96 161(3) 3_776 .
C92 C95 C96 8(3) 3_776 .
C97 C95 C96 81.5(12) 3_776 .
C94 C95 C96 120.0 . .
C92 C96 C93 159(8) 3_776 3_776
C92 C96 C97 115(4) 3_776 .
C93 C96 C97 58(4) 3_776 .
C92 C96 C95 13(5) 3_776 .
C93 C96 C95 172(4) 3_776 .
C97 C96 C95 120.0 . .
C92 C96 C97 42(3) 3_776 3_776
C93 C96 C97 131(4) 3_776 3_776
C97 C96 C97 74.2(12) . 3_776
C95 C96 C97 46.0(12) . 3_776
C92 C96 C94 135(6) 3_776 3_776
C93 C96 C94 36(2) 3_776 3_776
C97 C96 C94 22.0(16) . 3_776
C95 C96 C94 141.7(16) . 3_776
C97 C96 C94 96(2) 3_776 3_776
C92 C96 C91 13(4) 3_776 3_776
C93 C96 C91 169(4) 3_776 3_776
C97 C96 C91 114.1(8) . 3_776
C95 C96 C91 5.9(8) . 3_776
C97 C96 C91 40.1(7) 3_776 3_776
C94 C96 C91 135.8(18) 3_776 3_776
C94 C97 C93 83(3) 3_776 3_776
C94 C97 C95 79(4) 3_776 3_776
C93 C97 C95 159(3) 3_776 3_776
C94 C97 C91 50(4) 3_776 .
C93 C97 C91 132(2) 3_776 .
C95 C97 C91 29.0(14) 3_776 .
C94 C97 C96 122(5) 3_776 .
C93 C97 C96 39(3) 3_776 .
C95 C97 C96 158(2) 3_776 .
C91 C97 C96 171.1(13) . .
C94 C97 C92 117(5) 3_776 .
C93 C97 C92 158(3) 3_776 .
C95 C97 C92 39(2) 3_776 .
C91 C97 C92 67.7(12) . .
C96 C97 C92 120.0 . .
C94 C97 C92 137(5) 3_776 3_776
C93 C97 C92 55(3) 3_776 3_776
C95 C97 C92 142(3) 3_776 3_776
C91 C97 C92 168(2) . 3_776
C96 C97 C92 16.4(11) . 3_776
C92 C97 C92 104.1(10) . 3_776
C94 C97 C96 131(5) 3_776 3_776
C93 C97 C96 144(3) 3_776 3_776
C95 C97 C96 52.5(15) 3_776 3_776
C91 C97 C96 81.5(16) . 3_776
C96 C97 C96 105.8(13) . 3_776
C92 C97 C96 14.7(13) . 3_776
C92 C97 C96 89.7(15) 3_776 3_776
C94 C97 C97 168(5) 3_776 3_776
C93 C97 C97 100(3) 3_776 3_776
C95 C97 C97 97(2) 3_776 3_776
C91 C97 C97 126.0(18) . 3_776
C96 C97 C97 61.1(12) . 3_776
C92 C97 C97 59.0(12) . 3_776
C92 C97 C97 45.1(9) 3_776 3_776
C96 C97 C97 44.6(6) 3_776 3_776

loop_
_geom_bond_atom_site_label_1
_geom_bond_atom_site_label_2
_geom_bond_distance
_geom_bond_site_symmetry_2
P1 C28 1.784(6) .
P1 C27 1.792(5) .
P1 C34 1.797(6) .
P1 C54 1.800(5) .
Sc1 O1 1.919(4) .
Sc1 O2 1.933(4) .
Sc1 N1 2.094(4) .
Sc1 N2 2.124(4) .
N1 C2 1.345(7) .
N1 C6 1.433(7) .
N2 C4 1.335(6) .
N2 C25 1.477(7) .
O1 C40 1.368(6) .
O2 C56 1.301(6) .
O3 C56 1.359(7) .
O3 C57 1.446(8) .
B1 C66 1.645(8) .
B1 C60 1.649(8) .
B1 C72 1.654(8) .
B1 C78 1.669(8) .
F1 C61 1.342(6) .
F2 C62 1.370(6) .
F3 C63 1.333(7) .
F4 C64 1.336(6) .
F5 C65 1.365(6) .
F6 C67 1.342(7) .
F7 C68 1.356(8) .
F8 C69 1.353(7) .
F9 C70 1.347(7) .
F10 C71 1.335(6) .
F11 C83 1.363(6) .
F12 C82 1.346(6) .
F13 C81 1.340(7) .
F14 C80 1.350(6) .
F15 C79 1.363(6) .
F16 C73 1.330(7) .
F17 C74 1.337(7) .
F18 C75 1.354(7) .
F19 C76 1.326(7) .
F20 C77 1.348(7) .
C1 C2 1.515(8) .
C1 H1A 0.9600 .
C1 H1B 0.9600 .
C1 H1C 0.9600 .
C2 C3 1.405(8) .
C3 C4 1.427(8) .
C3 C18 1.525(8) .
C4 C5 1.516(8) .
C5 H5A 0.9600 .
C5 H5B 0.9600 .
C5 H5C 0.9600 .
C6 C11 1.394(8) .
C6 C7 1.405(8) .
C7 C8 1.392(9) .
C7 C15 1.512(9) .
C8 C9 1.381(10) .
C8 H8 0.9300 .
C9 C10 1.346(10) .
C9 H9 0.9300 .
C10 C11 1.389(9) .
C10 H10 0.9300 .
C11 C12 1.529(9) .
C12 C14 1.499(11) .
C12 C13 1.539(10) .
C12 H12 0.9800 .
C13 H13A 0.9600 .
C13 H13B 0.9600 .
C13 H13C 0.9600 .
C14 H14A 0.9600 .
C14 H14B 0.9600 .
C14 H14C 0.9600 .
C15 C16 1.528(10) .
C15 C17 1.546(9) .
C15 H15 0.9800 .
C16 H16A 0.9600 .
C16 H16B 0.9600 .
C16 H16C 0.9600 .
C17 H17A 0.9600 .
C17 H17B 0.9600 .
C17 H17C 0.9600 .
C18 C19 1.501(9) .
C18 H18A 0.9700 .
C18 H18B 0.9700 .
C19 C20 1.366(10) .
C19 C24 1.407(9) .
C20 C21 1.381(10) .
C20 H20 0.9300 .
C21 C22 1.408(14) .
C21 H21 0.9300 .
C22 C23 1.367(15) .
C22 H22 0.9300 .
C23 C24 1.350(12) .
C23 H23 0.9300 .
C24 H24 0.9300 .
C25 C26 1.509(7) .
C25 H25A 0.9700 .
C25 H25B 0.9700 .
C26 C27 1.531(7) .
C26 H26A 0.9700 .
C26 H26B 0.9700 .
C27 H27A 0.9700 .
C27 H27B 0.9700 .
C28 C33 1.368(8) .
C28 C29 1.411(8) .
C29 C30 1.379(9) .
C29 H29 0.9300 .
C30 C31 1.364(10) .
C30 H30 0.9300 .
C31 C32 1.372(10) .
C31 H31 0.9300 .
C32 C33 1.380(9) .
C32 H32 0.9300 .
C33 H33 0.9300 .
C34 C39 1.345(9) .
C34 C35 1.374(9) .
C35 C36 1.347(11) .
C35 H35 0.9300 .
C36 C37 1.348(13) .
C36 H36 0.9300 .
C37 C38 1.334(13) .
C37 H37 0.9300 .
C38 C39 1.419(11) .
C38 H38 0.9300 .
C39 H39 0.9300 .
C40 C41 1.412(7) .
C40 C45 1.413(7) .
C41 C42 1.394(7) .
C41 C50 1.540(8) .
C42 C43 1.363(8) .
C42 H42 0.9300 .
C43 C44 1.384(8) .
C43 H43 0.9300 .
C44 C45 1.398(7) .
C44 H44 0.9300 .
C45 C46 1.544(8) .
C46 C48 1.524(8) .
C46 C47 1.538(8) .
C46 C49 1.543(8) .
C47 H47A 0.9600 .
C47 H47B 0.9600 .
C47 H47C 0.9600 .
C48 H48A 0.9600 .
C48 H48B 0.9600 .
C48 H48C 0.9600 .
C49 H49A 0.9600 .
C49 H49B 0.9600 .
C49 H49C 0.9600 .
C50 C53 1.517(8) .
C50 C51 1.539(8) .
C50 C52 1.540(8) .
C51 H51A 0.9600 .
C51 H51B 0.9600 .
C51 H51C 0.9600 .
C52 H52A 0.9600 .
C52 H52B 0.9600 .
C52 H52C 0.9600 .
C53 H53A 0.9600 .
C53 H53B 0.9600 .
C53 H53C 0.9600 .
C54 C55 1.500(8) .
C54 H54A 0.9700 .
C54 H54B 0.9700 .
C55 C56 1.339(7) .
C55 C58 1.493(8) .
C57 C59 1.343(15) .
C57 C59A 1.35(2) .
C57 C58 1.512(10) .
C58 H58A 0.9700 .
C58 H58B 0.9700 .
C59 C59A 1.51(3) .
C59 H59 0.9300 .
C59A H59A 0.9300 .
C60 C65 1.379(7) .
C60 C61 1.393(8) .
C61 C62 1.384(8) .
C62 C63 1.362(9) .
C63 C64 1.376(9) .
C64 C65 1.378(8) .
C66 C67 1.388(8) .
C66 C71 1.401(8) .
C67 C68 1.368(9) .
C68 C69 1.376(10) .
C69 C70 1.355(10) .
C70 C71 1.374(9) .
C72 C77 1.385(8) .
C72 C73 1.399(8) .
C73 C74 1.384(8) .
C74 C75 1.375(9) .
C75 C76 1.370(9) .
C76 C77 1.389(8) .
C78 C79 1.376(7) .
C78 C83 1.386(7) .
C79 C80 1.384(8) .
C80 C81 1.353(8) .
C81 C82 1.379(8) .
C82 C83 1.369(8) .
C84 C85 1.418(13) .
C84 H84A 0.9600 .
C84 H84B 0.9600 .
C84 H84C 0.9600 .
C85 C86 1.3900 .
C85 C90 1.3900 .
C86 C87 1.3900 .
C87 C88 1.3900 .
C88 C89 1.3900 .
C89 C90 1.3900 .
C91 C95 0.65(4) 3_776
C91 C94 1.00(5) 3_776
C91 C97 1.31(2) .
C91 C92 1.506(17) .
C91 C96 2.01(3) 3_776
C92 C96 0.52(4) 3_776
C92 C95 0.89(4) 3_776
C92 C93 1.3900 .
C92 C97 1.3900 .
C92 C97 1.68(4) 3_776
C92 C94 1.96(4) 3_776
C93 C96 0.89(4) 3_776
C93 C97 1.19(4) 3_776
C93 C94 1.3900 .
C94 C97 0.89(3) 3_776
C94 C91 1.00(3) 3_776
C94 C95 1.3900 .
C94 C92 1.96(3) 3_776
C94 C96 2.01(4) 3_776
C95 C91 0.65(3) 3_776
C95 C92 0.89(3) 3_776
C95 C97 1.26(4) 3_776
C95 C96 1.3900 .
C96 C92 0.52(3) 3_776
C96 C93 0.89(5) 3_776
C96 C97 1.3900 .
C96 C97 1.73(3) 3_776
C96 C94 2.01(6) 3_776
C96 C91 2.01(3) 3_776
C97 C94 0.89(3) 3_776
C97 C93 1.19(5) 3_776
C97 C95 1.26(5) 3_776
C97 C92 1.68(4) 3_776
C97 C96 1.73(4) 3_776
C97 C97 1.90(3) 3_776
